data_4507844
loop_
_publ_author_name
'Braga, Dario'
'Chelazzi, Laura'
'Grepioni, Fabrizia'
'Dichiarante, Elena'
'Chierotti, Michele R.'
'Gobetto, Roberto'

_publ_section_title
;
 Molecular Salts of Anesthetic Lidocaine with Dicarboxylic Acids:
 Solid-State Properties and a Combined Structural and Spectroscopic Study
;
_journal_coden_ASTM CGDEFU
_journal_issue 6
_journal_name_full 'Crystal Growth & Design'
_journal_page_first 2564
_journal_page_last 2572
_journal_paper_doi 10.1021/cg400331h
_journal_volume 13
_journal_year 2013
_chemical_formula_sum 'C18 H26 N2 O5'
_chemical_formula_weight 350.41
_space_group_IT_number 19
_symmetry_cell_setting orthorhombic
_symmetry_space_group_name_Hall 'P 2ac 2ab'
_symmetry_space_group_name_H-M 'P 21 21 21'
_atom_sites_solution_hydrogens geom
_atom_sites_solution_primary direct
_atom_sites_solution_secondary difmap
_audit_creation_method SHELXL-97
_cell_angle_alpha 90.000(5)
_cell_angle_beta 90.000(5)
_cell_angle_gamma 90.000(5)
_cell_formula_units_Z 4
_cell_length_a 10.442(5)
_cell_length_b 10.962(5)
_cell_length_c 16.273(5)
_cell_measurement_temperature 293(2)
_cell_volume 1862.7(14)
_computing_structure_refinement 'SHELXL-97 (Sheldrick, 1997)'
_diffrn_ambient_temperature 293(2)
_diffrn_measured_fraction_theta_full 0.998
_diffrn_measured_fraction_theta_max 0.853
_diffrn_radiation_monochromator graphite
_diffrn_radiation_source 'fine-focus sealed tube'
_diffrn_radiation_type MoK\a
_diffrn_radiation_wavelength 0.71073
_diffrn_reflns_av_R_equivalents 0.0438
_diffrn_reflns_av_sigmaI/netI 0.1577
_diffrn_reflns_limit_h_max 14
_diffrn_reflns_limit_h_min -9
_diffrn_reflns_limit_k_max 14
_diffrn_reflns_limit_k_min -8
_diffrn_reflns_limit_l_max 21
_diffrn_reflns_limit_l_min -7
_diffrn_reflns_number 5838
_diffrn_reflns_theta_full 25.00
_diffrn_reflns_theta_max 29.26
_diffrn_reflns_theta_min 2.69
_exptl_absorpt_coefficient_mu 0.091
_exptl_absorpt_correction_type none
_exptl_crystal_colour Colorless
_exptl_crystal_density_diffrn 1.250
_exptl_crystal_density_method 'not measured'
_exptl_crystal_description Prism
_exptl_crystal_F_000 752
_exptl_crystal_size_max 0.4
_exptl_crystal_size_mid 0.3
_exptl_crystal_size_min 0.1
_refine_diff_density_max 0.287
_refine_diff_density_min -0.208
_refine_diff_density_rms 0.045
_refine_ls_abs_structure_details 'Flack H D (1983), Acta Cryst. A39, 876-881'
_refine_ls_abs_structure_Flack 3(3)
_refine_ls_extinction_method none
_refine_ls_goodness_of_fit_ref 1.033
_refine_ls_hydrogen_treatment mixed
_refine_ls_matrix_type full
_refine_ls_number_parameters 238
_refine_ls_number_reflns 3974
_refine_ls_number_restraints 0
_refine_ls_restrained_S_all 1.033
_refine_ls_R_factor_all 0.2186
_refine_ls_R_factor_gt 0.0870
_refine_ls_shift/su_max 0.015
_refine_ls_shift/su_mean 0.001
_refine_ls_structure_factor_coef Fsqd
_refine_ls_weighting_details 'calc w=1/[\s^2^(Fo^2^)+(0.0566P)^2^+0.0000P] where P=(Fo^2^+2Fc^2^)/3'
_refine_ls_weighting_scheme calc
_refine_ls_wR_factor_gt 0.1423
_refine_ls_wR_factor_ref 0.1901
_reflns_number_gt 1666
_reflns_number_total 3974
_reflns_threshold_expression >2sigma(I)
_cod_data_source_file cg400331h_si_005.cif
_cod_data_source_block lido-fua_r1
_cod_original_sg_symbol_H-M P212121
_cod_database_code 4507844

loop_
_symmetry_equiv_pos_as_xyz
'x, y, z'
'-x+1/2, -y, z+1/2'
'x+1/2, -y+1/2, -z'
'-x, y+1/2, -z+1/2'

loop_
_atom_site_label
_atom_site_type_symbol
_atom_site_fract_x
_atom_site_fract_y
_atom_site_fract_z
_atom_site_U_iso_or_equiv
_atom_site_adp_type
_atom_site_occupancy
_atom_site_symmetry_multiplicity
_atom_site_calc_flag
_atom_site_refinement_flags
O002 O 0.7148(4) -0.3632(3) 0.8117(3) 0.0630(13) Uani 1 1 d .
N100 N 0.9032(4) 0.0344(4) 0.8671(3) 0.0459(12) Uani 1 1 d .
O004 O 0.9990(4) 0.1956(3) 0.8075(3) 0.0699(13) Uani 1 1 d .
N005 N 1.0089(4) 0.0644(4) 0.6594(3) 0.0478(12) Uani 1 1 d .
O100 O 0.3048(5) -0.1016(4) 0.8092(3) 0.0879(16) Uani 1 1 d .
C008 C 0.9716(5) 0.0879(5) 0.8080(4) 0.0475(14) Uani 1 1 d .
C009 C 1.0129(6) 0.0044(4) 0.7397(3) 0.0485(15) Uani 1 1 d .
H00A H 1.0995 -0.0236 0.7503 0.058 Uiso 1 1 calc R
H00B H 0.9574 -0.0665 0.7387 0.058 Uiso 1 1 calc R
C010 C 0.8646(5) 0.0952(4) 0.9414(4) 0.0443(14) Uani 1 1 d .
C011 C 0.7367(6) -0.2536(5) 0.8275(3) 0.0457(15) Uani 1 1 d .
C012 C 0.4162(7) -0.0823(6) 0.7952(4) 0.0567(16) Uani 1 1 d .
C013 C 0.9257(5) 0.0641(5) 1.0144(4) 0.0479(15) Uani 1 1 d .
C014 C 0.6353(7) -0.1602(5) 0.8100(4) 0.0547(16) Uani 1 1 d .
C015 C 0.7655(6) 0.1786(5) 0.9387(4) 0.0549(16) Uani 1 1 d .
C016 C 1.0665(7) -0.0203(5) 0.5959(4) 0.070(2) Uani 1 1 d .
H01C H 1.1495 -0.0468 0.6158 0.084 Uiso 1 1 calc R
H01D H 1.0126 -0.0920 0.5919 0.084 Uiso 1 1 calc R
C017 C 1.0281(6) -0.0322(5) 1.0156(4) 0.075(2) Uani 1 1 d .
H01E H 1.0586 -0.0428 1.0708 0.112 Uiso 1 1 calc R
H01F H 1.0977 -0.0076 0.9809 0.112 Uiso 1 1 calc R
H01G H 0.9933 -0.1079 0.9959 0.112 Uiso 1 1 calc R
C018 C 0.5139(6) -0.1783(5) 0.8141(4) 0.0560(16) Uani 1 1 d .
C019 C 0.7907(7) 0.2094(6) 1.0846(5) 0.071(2) Uani 1 1 d .
H019 H 0.7676 0.2498 1.1326 0.085 Uiso 1 1 calc R
C020 C 0.6964(7) 0.2120(5) 0.8602(5) 0.082(2) Uani 1 1 d .
H02A H 0.7317 0.1663 0.8153 0.123 Uiso 1 1 calc R
H02B H 0.7066 0.2977 0.8498 0.123 Uiso 1 1 calc R
H02C H 0.6069 0.1934 0.8657 0.123 Uiso 1 1 calc R
C021 C 0.7295(7) 0.2347(5) 1.0128(5) 0.069(2) Uani 1 1 d .
H021 H 0.6624 0.2904 1.0127 0.082 Uiso 1 1 calc R
C022 C 0.8870(6) 0.1234(5) 1.0857(4) 0.0629(17) Uani 1 1 d .
H022 H 0.9270 0.1047 1.1352 0.075 Uiso 1 1 calc R
C023 C 1.0832(8) 0.0294(6) 0.5138(5) 0.103(3) Uani 1 1 d .
H02D H 1.1208 -0.0314 0.4788 0.154 Uiso 1 1 calc R
H02E H 1.1384 0.0994 0.5162 0.154 Uiso 1 1 calc R
H02F H 1.0014 0.0531 0.4921 0.154 Uiso 1 1 calc R
C024 C 0.8644(8) 0.0925(7) 0.6394(5) 0.098(3) Uani 1 1 d .
H02G H 0.8248 0.0186 0.6186 0.118 Uiso 1 1 calc R
H02H H 0.8212 0.1139 0.6901 0.118 Uiso 1 1 calc R
C025 C 0.8437(9) 0.1864(7) 0.5822(6) 0.149(4) Uani 1 1 d .
H02I H 0.7533 0.1973 0.5741 0.224 Uiso 1 1 calc R
H02J H 0.8833 0.1653 0.5309 0.224 Uiso 1 1 calc R
H02K H 0.8803 0.2608 0.6025 0.224 Uiso 1 1 calc R
O200 O 0.4594(4) 0.0179(3) 0.7617(3) 0.0711(13) Uani 1 1 d .
O300 O 0.8418(4) -0.2157(3) 0.8560(3) 0.0579(12) Uani 1 1 d .
H100 H 0.898(4) -0.043(4) 0.864(3) 0.033(14) Uiso 1 1 d .
H200 H 0.489(7) -0.273(6) 0.822(5) 0.15(3) Uiso 1 1 d .
H300 H 0.661(5) -0.083(5) 0.792(4) 0.069(19) Uiso 1 1 d .

loop_
_atom_site_aniso_label
_atom_site_aniso_U_11
_atom_site_aniso_U_22
_atom_site_aniso_U_33
_atom_site_aniso_U_23
_atom_site_aniso_U_13
_atom_site_aniso_U_12
O002 0.065(3) 0.036(2) 0.088(3) -0.003(2) -0.019(3) -0.0002(19)
N100 0.052(3) 0.034(3) 0.051(3) -0.004(2) 0.001(3) -0.003(3)
O004 0.091(3) 0.0408(19) 0.078(3) -0.007(2) 0.021(3) -0.024(2)
N005 0.043(3) 0.052(2) 0.048(3) -0.003(2) -0.003(2) 0.003(2)
O100 0.057(3) 0.094(3) 0.113(4) 0.031(3) -0.001(3) 0.021(3)
C008 0.049(4) 0.041(3) 0.053(4) 0.002(3) 0.002(3) 0.001(3)
C009 0.053(4) 0.040(2) 0.052(4) 0.000(3) 0.008(3) -0.002(3)
C010 0.045(3) 0.039(3) 0.049(4) -0.004(3) 0.007(3) -0.010(3)
C011 0.053(4) 0.041(3) 0.043(4) 0.013(3) -0.002(3) 0.007(3)
C012 0.040(4) 0.072(4) 0.058(4) -0.009(4) -0.011(4) 0.015(4)
C013 0.043(4) 0.052(3) 0.049(4) 0.010(3) -0.002(3) -0.001(3)
C014 0.054(4) 0.053(4) 0.057(4) 0.005(3) -0.013(4) -0.004(3)
C015 0.058(4) 0.046(3) 0.061(4) -0.003(3) 0.006(4) 0.001(3)
C016 0.090(6) 0.066(4) 0.054(4) -0.010(3) 0.006(4) 0.010(4)
C017 0.071(5) 0.081(4) 0.073(5) 0.021(4) -0.008(4) 0.007(4)
C018 0.049(4) 0.066(4) 0.053(4) 0.007(3) -0.008(4) 0.006(4)
C019 0.078(6) 0.065(4) 0.070(6) -0.014(4) 0.011(5) -0.002(4)
C020 0.073(5) 0.079(4) 0.095(6) -0.011(4) -0.018(5) 0.028(4)
C021 0.065(5) 0.054(4) 0.087(6) -0.005(4) 0.009(5) 0.012(3)
C022 0.072(5) 0.079(4) 0.038(4) 0.001(3) -0.004(4) -0.012(4)
C023 0.123(7) 0.109(5) 0.077(6) 0.005(5) 0.012(5) 0.030(5)
C024 0.122(7) 0.102(5) 0.072(5) 0.018(5) 0.002(5) 0.031(5)
C025 0.155(9) 0.124(7) 0.169(11) 0.014(7) 0.024(9) 0.055(7)
O200 0.053(3) 0.059(2) 0.101(4) 0.012(2) -0.010(3) 0.002(2)
O300 0.054(3) 0.048(2) 0.072(3) 0.004(2) -0.018(3) -0.008(2)

loop_
_atom_type_symbol
_atom_type_description
_atom_type_scat_dispersion_real
_atom_type_scat_dispersion_imag
_atom_type_scat_source
C C 0.0033 0.0016 'International Tables Vol C Tables 4.2.6.8 and 6.1.1.4'
H H 0.0000 0.0000 'International Tables Vol C Tables 4.2.6.8 and 6.1.1.4'
N N 0.0061 0.0033 'International Tables Vol C Tables 4.2.6.8 and 6.1.1.4'
O O 0.0106 0.0060 'International Tables Vol C Tables 4.2.6.8 and 6.1.1.4'

loop_
_geom_angle_atom_site_label_1
_geom_angle_atom_site_label_2
_geom_angle_atom_site_label_3
_geom_angle
C008 N100 C010 123.5(4)
C009 N005 C016 108.8(4)
C009 N005 C024 107.5(5)
C016 N005 C024 111.1(5)
O004 C008 N100 123.9(5)
O004 C008 C009 121.3(5)
N100 C008 C009 114.8(4)
N005 C009 C008 112.2(4)
C015 C010 C013 122.2(6)
C015 C010 N100 119.4(6)
C013 C010 N100 118.4(5)
O002 C011 O300 123.4(5)
O002 C011 C014 119.2(6)
O300 C011 C014 117.4(5)
O100 C012 O200 124.0(6)
O100 C012 C018 119.8(6)
O200 C012 C018 116.2(6)
C010 C013 C022 117.7(5)
C010 C013 C017 120.7(5)
C022 C013 C017 121.6(6)
C018 C014 C011 125.5(6)
C010 C015 C021 117.6(6)
C010 C015 C020 123.0(6)
C021 C015 C020 119.4(6)
C023 C016 N005 116.5(5)
C014 C018 C012 123.6(6)
C021 C019 C022 119.5(6)
C019 C021 C015 121.5(6)
C019 C022 C013 121.3(6)
C025 C024 N005 115.4(7)

loop_
_geom_bond_atom_site_label_1
_geom_bond_atom_site_label_2
_geom_bond_distance
O002 C011 1.250(6)
N100 C008 1.334(7)
N100 C010 1.438(7)
O004 C008 1.215(5)
N005 C009 1.463(6)
N005 C016 1.513(7)
N005 C024 1.575(9)
O100 C012 1.204(7)
C008 C009 1.504(7)
C010 C015 1.381(7)
C010 C013 1.390(7)
C011 O300 1.261(6)
C011 C014 1.500(8)
C012 O200 1.307(7)
C012 C018 1.498(8)
C013 C022 1.390(7)
C013 C017 1.503(7)
C014 C018 1.284(8)
C015 C021 1.403(8)
C015 C020 1.513(8)
C016 C023 1.454(8)
C019 C021 1.361(9)
C019 C022 1.379(8)
C024 C025 1.404(9)
